data_2005299
loop_
_publ_author_name
'Sivaraman, J.'
'Subramanian, K.'
'Vasanth, S.'

_publ_section_title
;
 Leonotinin
;
_journal_issue 8
_journal_name_full 'Acta Crystallographica Section C'
_journal_page_first 2043
_journal_page_last 2045
_journal_paper_doi 10.1107/S0108270195010195
_journal_volume 52
_journal_year 1996
_chemical_formula_sum 'C20 H26 O5'
_chemical_formula_weight 346
_space_group_IT_number 19
_symmetry_cell_setting orthorhombic
_symmetry_space_group_name_Hall 'P 2ac 2ab'
_symmetry_space_group_name_H-M 'P 21 21 21'
_atom_type_scat_source IntTabIV
_cell_angle_alpha 90
_cell_angle_beta 90
_cell_angle_gamma 90
_cell_formula_units_Z 4
_cell_length_a 10.144(4)
_cell_length_b 10.962(3)
_cell_length_c 15.683(3)
_cell_measurement_reflns_used 20
_cell_measurement_temperature 293
_cell_measurement_theta_max 25
_cell_measurement_theta_min 15
_cell_volume 1743.9(9)
_computing_data_collection 'SDP (Frenz, 1978)'
_computing_structure_refinement 'SHELX76 (Sheldrick, 1976)'
_computing_structure_solution 'SHELXS-86 (Sheldrick, 1985)'
_diffrn_measurement_device 'Enraf-Nonius CAD-4'
_diffrn_measurement_method \w/2\q
_diffrn_radiation_type MoK\a
_diffrn_radiation_wavelength 0.71073
_diffrn_reflns_av_R_equivalents 0.091
_diffrn_reflns_limit_h_max 12
_diffrn_reflns_limit_h_min 0
_diffrn_reflns_limit_k_max 13
_diffrn_reflns_limit_k_min 0
_diffrn_reflns_limit_l_max 18
_diffrn_reflns_limit_l_min 0
_diffrn_reflns_number 1731
_diffrn_reflns_theta_max 65
_diffrn_standards_decay_% <2
_diffrn_standards_interval_count 100
_diffrn_standards_number 2
_exptl_absorpt_coefficient_mu 0.094
_exptl_absorpt_correction_T_max 1.01
_exptl_absorpt_correction_T_min 0.92
_exptl_absorpt_correction_type empirical
_exptl_crystal_colour colourless
_exptl_crystal_density_diffrn 1.3168
_exptl_crystal_density_meas 1.362
_exptl_crystal_description 'rectangular blocks'
_exptl_crystal_size_max 0.46
_exptl_crystal_size_mid 0.41
_exptl_crystal_size_min 0.36
_refine_diff_density_max 0.308
_refine_diff_density_min -0.226
_refine_ls_goodness_of_fit_obs 1.08
_refine_ls_number_parameters 306
_refine_ls_number_reflns 1242
_refine_ls_R_factor_obs 0.057
_refine_ls_shift/esd_max 0.076
_refine_ls_structure_factor_coef F
_refine_ls_weighting_details 'w = 2.8727/[\s^2^(F)+0.000529F^2^]'
_refine_ls_weighting_scheme calc
_refine_ls_wR_factor_obs 0.058
_reflns_number_observed 1242
_reflns_number_total 1621
_reflns_observed_criterion I>3\s(I)
_cod_data_source_file sz1020.cif
_cod_data_source_block sz1020a
_cod_depositor_comments
;
The following automatic conversions were performed:

'_refine_ls_weighting_scheme' value '2.8727/[\s^2^(F)+0.000529F^2^]'
was changed to 'calc'. New tag '_refine_ls_weighting_details' was
created. The value of the new tag was set to 'w =
2.8727/[\s^2^(F)+0.000529F^2^]'.

Automatic conversion script
Id: cif_fix_values 3143 2015-03-26 13:38:13Z robertas 
;
_cod_original_cell_volume 1744.0(9)
_cod_database_code 2005299

loop_
_symmetry_equiv_pos_as_xyz
x,y,z
1/2-x,-y,1/2+z
-x,1/2+y,1/2-z
1/2+x,1/2-y,-z

loop_
_atom_site_aniso_label
_atom_site_aniso_U_11
_atom_site_aniso_U_22
_atom_site_aniso_U_33
_atom_site_aniso_U_12
_atom_site_aniso_U_13
_atom_site_aniso_U_23
C(1] .059(6) .067(7) .038(5) -.008(5) .001(5) -.013(5)
C(2) .042(5) .057(6) .041(5) .002(5) .0(4) -.001(4)
C(3) .035(5) .040(5) .035(4) -.008(4) .006(4) .007(4)
C(4) .031(4) .044(5) .037(4) .004(4) -.002(4) -.003(4)
C(5) .025(4) .030(4) .033(4) .002(4) -.003(3) .002(4)
C(6) .039(5) .033(4) .036(4) .003(4) -.002(4) .002(4)
O(7) .062(5) .050(5) .033(4) .001(4) .018(4) -.018(4)
C(8) .061(7) .092(9) .059(7) -.003(7) .018(6) .001(7)
C(9) .043(5) .054(6) .060(6) -.002(5) .0(5) -.004(5)
C(10) .055(7) .1420(10) .073(7) -.020(8) -.003(6) -.021(9)
C(11) .109(2) .259(3) .129(3) -.023(4) .0170(10) -.094(6)
C(12) .044(5) .065(7) .041(5) .013(5) .010(4) -.018(5)
C(13) .063(7) .095(9) .111(9) -.032(7) .009(7) .029(8)
O(14) .043(4) .096(7) .076(6) .035(5) .013(4) -.016(6)
O(15) .047(4) .021(3) .042(4) .0(4) -.005(3) .004(3)
C(16) .047(5) .049(6) .081(7) -.005(5) .0(5) -.004(6)
O(17) .034(4) .018(3) .025(3) .009(3) .005(3) .002(2)
C(18) .059(6) .026(4) .041(4) .015(4) -.006(4) .0(4)
C(19) .043(5) .037(5) .037(4) .014(4) .014(4) .007(4)
C(20) .093(8) .074(8) .068(7) .006(7) .024(6) -.002(6)
C(21) .045(5) .043(5) .045(5) -.001(4) .015(5) -.003(4)
C(22) .053(6) .056(6) .065(6) .015(5) .021(5) .011(5)
C(23) .060(7) .083(8) .050(6) .005(6) -.003(5) .006(6)
O(24) .051(5) .053(5) .048(4) .001(4) .017(4) .019(4)
C(25) .061(6) .045(5) .056(5) .004(5) .009(5) .001(5)

loop_
_atom_site_label
_atom_site_fract_x
_atom_site_fract_y
_atom_site_fract_z
_atom_site_U_iso_or_equiv
C(1) -.0971(4) .1222(4) .4327(4) .055(6)
C(2) -0.2403(5) .0786(4) .4212(4) .047(5)
C(3) -0.2711(3) .0204(5) .3348(5) .037(4)
C(4) -0.2105(5) .0897(4) .2591(5) .037(5)
C(5) -.0523(6) .0847(7) .2715(5) .030(4)
C(6) -.0198(4) .1557(7) .3541(5) .036(4)
O(7) -0.3406(5) .1732(7) .4297(4) .048(3)
C(8) -0.4492(7) .147(1) .3814(7) .071(7)
C(9) -0.4225(5) .0259(9) .3340(6) .052(6)
C(10) -0.4852(2) .0206(7) .2438(4) .090(8)
C(11) -0.4030(5) .0202(5) .1689(5) .165(4)
C(12) -0.2534(9) .0269(9) .1776(5) .050(5)
C(13) -0.4819(3) -.077(1) .3887(7) .090(8)
O(14) -0.5473(5) .2077(9) .3791(5) .072(6)
O(15) .0085(6) .2839(5) .3438(4) .036(4)
C(16) .1166(5) .1991(9) .3730(6) .059(6)
O(17) -.0145(6) -.0374(5) .2946(3) .026(3)
C(18) -0.2470(4) .2283(3) .2503(5) .042(5)
C(19) .0184(8) .1334(7) .1908(5) .039(5)
C(20) .1364(5) .0580(6) .1626(7) .078(8)
C(21) .2061(6) .1091(8) .0861(5) .044(5)
C(22) .2993(4) .0467(4) .0359(6) .058(6)
C(23) .3340(5) .1156(4) -.0307(6) .065(7)
O(24) .2621(7) .2279(3) -.0245(4) .050(5)
C(25) .188(1) .2190(9) .0469(5) .054(6)
H(1)A -0.044 .05 .464 .05
H(1)B -0.1 .202 .473 .05
H(2) -0.25(2) .013(9) .472(8) .0(2)
H(3) -0.24907 -0.0644 .34356 ?
H(10)A -0.549 .099 .238 .05
H(10)B -0.544 -0.062 .241 .05
H(11)A -0.390(4) -.053(4) .187(2) .08(2)
H(11)B -0.454(4) .024(5) .108(9) .09(1)
H(12)A -0.21(1) .08(2) .12(4) .03(3)
H(12)B -0.21(2) -.065(2) .177(4) .02(8)
H(13)A -0.54(1) -0.12(1) .350(8) .07(1)
H(13)B -0.52(1) -.04(1) .424(7) .11(5)
H(13)C -0.42(1) -0.133(9) .404(6) .04(2)
H(16)A .132 .2356 .4364 .09(1)
H(16)B .2007 .1606 .3408 .08(1)
H(17) .027(8) -.095(5) .344(9) .09(2)
H(18)A -0.218 .276 .307 .05
H(18)B -0.352 .237 .241 .05
H(18)C -0.196 .267 .196 .05
H(19)A .0007 .0443 .18 .05
H(19)B .1001 .1489 .2335 .05
H(20)A .103(2) -.033(9) .15(9) .05(5)
H(20)B .21(5) .053(8) .22(1) .04(6)
H(22) .338(7) -.030(6) .039(4) .0(1)
H(23) .395(8) .052(7) -.065(6) .1(1)
H(25) .137(7) .291(7) .061(5) .02(8)

loop_
_geom_angle_atom_site_label_1
_geom_angle_atom_site_label_2
_geom_angle_atom_site_label_3
_geom_angle
_geom_angle_publ_flag
C(2) C(1) C(6) 118.1(4) yes
C(1) C(6) C(5) 116.8(5) yes
C(6) C(5) C(4) 107.2(5) yes
C(5) C(4) C(3) 106.7(5) yes
C(4) C(3) C(2) 113.3(4) yes
C(3) C(2) C(1) 115.2(4) yes
C(9) C(3) C(2) 101.2(5) yes
C(3) C(9) C(8) 101.8(5) yes
C(9) C(8) O(7) 107.1(6) yes
C(8) O(7) C(2) 111.3(7) yes
O(7) C(2) C(3) 103.6(5) yes
C(9) C(3) C(4) 111.9(5) yes
C(3) C(4) C(12) 108.2(5) yes
C(4) C(12) C(11) 112.5(6) yes
C(12) C(11) C(10) 120.2(6) yes
C(11) C(10) C(9) 120.4(3) yes
C(10) C(9) C(3) 114.5(5) yes
C(16) O(15) C(6) 60.7(4) yes
O(15) C(16) C(6) 57.5(4) yes
C(16) C(6) O(15) 61.8(4) yes
C(5) C(19) C(20) 114.5(6) yes
C(19) C(20) C(21) 113.6(6) yes
C(22) C(23) O(24) 107.3(6) yes
C(23) O(24) C(25) 106.0(5) yes
O(24) C(25) C(21) 111.4(8) yes
C(25) C(21) C(22) 105.4(6) yes
C(21) C(22) C(23) 109.8(5) yes
C(1) C(2) H(2) 99(9) no
O(7) C(2) H(2) 112(9) no
C(3) C(2) H(2) 112(5) no
C(10) C(11) H(11)B 116.00 no
C(12) C(11) H(11)B 123.0(10) no
C(11) C(12) H(12)B 109(2) no
C(11) C(12) H(12)A 109(8) no
C(4) C(12) H(12)B 109(3) no
C(4) C(12) H(12)A 109(8) no
C(9) C(13) H(13)C 112(6) no
C(9) C(13) H(13)B 101(9) no
C(9) C(13) H(13)A 103(8) no
C(5) O(17) H(17) 146(4) no
C(19) C(20) H(20)B 108(7) no
C(19) C(20) H(20)A 108.0(10) no
C(21) C(20) H(20)B 108(3) no
C(21) C(20) H(20)A 108(6) no
C(21) C(22) H(22) 134(4) no
C(23) C(22) H(22) 116(4) no
C(22) C(23) H(23) 101(4) no
O(24) C(23) H(23) 151(5) no
O(24) C(25) H(25) 116(4) no
C(21) C(25) H(25) 133(4) no

loop_
_geom_bond_atom_site_label_1
_geom_bond_atom_site_label_2
_geom_bond_distance
_geom_bond_publ_flag
C(1) C(2) 1.540(6) yes
C(2) C(3) 1.530(9) yes
C(3) C(4) 1.538(9) yes
C(4) C(5) 1.617(8) yes
C(5) C(6) 1.547(11) yes
C(6) C(16) 1.493(8) yes
C(6) O(15) 1.443(9) yes
C(16) O(15) 1.509(9) yes
C(5) O(17) 1.439(9) yes
C(5) C(19) 1.550(11) yes
C(19) C(20) 1.520(16) yes
C(20) C(21) 1.501(12) yes
C(21) C(25) 1.364(13) yes
C(25) O(24) 1.350(11) yes
O(24) C(23) 1.434(6) yes
C(23) C(22) 1.336(11) yes
C(22) C(21) 1.408(10) yes
C(4) C(18) 1.570(6) yes
C(4) C(12) 1.516(11) yes
C(12) C(11) 1.525(10) yes
C(11) C(10) 1.440(9) yes
C(10) C(9) 1.552(11) yes
C(9) C(3) 1.537(6) yes
C(9) C(13) 1.536(11) yes
C(9) C(8) 1.548(15) yes
C(8) O(14) 1.196(11) yes
C(8) O(7) 1.367(10) yes
O(7) C(2) 1.459(8) yes
C(2) H(2) 1.08(12) no
C(3) H(3) 0.97 no
C(11) H(11)A 0.86(5) no
C(11) H(11)B 1.08(12) no
C(12) H(12)A 1.1(5) no
C(12) H(12)B 1.08(8) no
C(13) H(13)A 0.95(13) no
C(13) H(13)B 0.82(12) no
C(13) H(13)C 0.91(10) no
C(16) H(16)A 1.08 no
C(16) H(16)B 1.08 no
O(17) H(17) 1.07(11) no
C(19) H(19)A 1.01 no
C(19) H(19)B 1.08 no
C(20) H(20)A 1.08 no
C(20) H(20)B 1.07 no
C(22) H(22) 0.93(7) no
C(23) H(23) 1.08(8) no
C(25) H(25) 0.97(8) no

loop_
_geom_torsion_atom_site_label_1
_geom_torsion_atom_site_label_2
_geom_torsion_atom_site_label_3
_geom_torsion_atom_site_label_4
_geom_torsion
_geom_torsion_publ_flag
C(1) C(2) C(3) C(4) -42.9(6) yes
C(2) C(3) C(4) C(5) 62.3(6) yes
C(3) C(4) C(5) C(6) -64.3(6) yes
C(4) C(5) C(6) C(1) 50.4(7) yes
C(5) C(6) C(1) C(2) -31.9(8) yes
C(6) C(1) C(2) C(3) 26.0(7) yes
C(4) C(3) C(9) C(10) 36.7(8) yes
C(3) C(9) C(10) C(11) -4.5(9) yes
C(9) C(10) C(11) C(12) -0.9(9) yes
C(10) C(11) C(12) C(4) -26.4(9) yes
C(11) C(12) C(4) C(3) 57.5(8) yes
C(12) C(4) C(3) C(9) -63.5(7) yes
C(9) C(3) C(2) O(7) -36.2(6) yes
C(3) C(2) O(7) C(8) 23.9(8) yes
C(2) O(7) C(8) C(9) -0.9(9) yes
O(7) C(8) C(9) C(3) -22.1(9) yes
C(8) C(9) C(3) C(2) 34.3(7) yes
